data_2018045
loop_
_publ_author_name
'Xu, Hui-Hua'
'Tao, Xian'
'Li, Yue-Qin'
'Shen, Ying-Zhong'
'Wei, Yan-Hong'

_publ_section_title
;
 Bis[\m-<i>N</i>,<i>N</i>'-bis(quinolin-8-yl)pyridine-2,6-dicarboxamido]dizinc(II)
 dichloromethane disolvate
;
_journal_coeditor_code SF3146
_journal_issue 4
_journal_name_full 'Acta Crystallographica Section C'
_journal_page_first m93
_journal_page_last m95
_journal_paper_doi 10.1107/S0108270111006974
_journal_volume 67
_journal_year 2011
_chemical_formula_iupac '[Zn2 (C25 H15 N5 O2)2] , 2C H2 Cl2'
_chemical_formula_moiety 'C50 H30 N10 O4 Zn2, 2(C H2 Cl2)'
_chemical_formula_sum 'C52 H34 Cl4 N10 O4 Zn2'
_chemical_formula_weight 1135.43
_chemical_name_systematic
;
Bis[\m-<i>N</i>,<i>N</i>'-bis(quinolin-8-yl)pyridine-2,6-
dicarboxamido]dizinc(II) dichloromethane disolvate
;
_space_group_IT_number 15
_symmetry_cell_setting monoclinic
_symmetry_space_group_name_Hall '-C 2yc'
_symmetry_space_group_name_H-M 'C 1 2/c 1'
_atom_sites_solution_hydrogens geom
_atom_sites_solution_primary direct
_atom_sites_solution_secondary difmap
_audit_creation_method SHELXL97
_cell_angle_alpha 90.00
_cell_angle_beta 118.07(3)
_cell_angle_gamma 90.00
_cell_formula_units_Z 4
_cell_length_a 24.458(5)
_cell_length_b 13.672(3)
_cell_length_c 16.588(3)
_cell_measurement_reflns_used 25
_cell_measurement_temperature 293(2)
_cell_measurement_theta_max 13
_cell_measurement_theta_min 9
_cell_volume 4894(2)
_computing_cell_refinement 'CAD-4 EXPRESS (Enraf--Nonius, 1994)'
_computing_data_collection 'CAD-4 EXPRESS (Enraf--Nonius, 1994)'
_computing_data_reduction 'XCAD4 (Harms & Wocadlo, 1995)'
_computing_molecular_graphics 'SHELXTL (Sheldrick, 2008)'
_computing_publication_material 'SHELXTL (Sheldrick, 2008)'
_computing_structure_refinement 'SHELXL97 (Sheldrick, 2008)'
_computing_structure_solution 'SHELXS97 (Sheldrick, 2008)'
_diffrn_ambient_temperature 293(2)
_diffrn_measured_fraction_theta_full 0.997
_diffrn_measured_fraction_theta_max 0.997
_diffrn_measurement_device_type 'Enraf--Nonius CAD-4'
_diffrn_measurement_method \w/2\q
_diffrn_radiation_monochromator graphite
_diffrn_radiation_source 'fine-focus sealed tube'
_diffrn_radiation_type MoK\a
_diffrn_radiation_wavelength 0.71073
_diffrn_reflns_av_R_equivalents 0.0227
_diffrn_reflns_av_sigmaI/netI 0.0645
_diffrn_reflns_limit_h_max 29
_diffrn_reflns_limit_h_min 0
_diffrn_reflns_limit_k_max 16
_diffrn_reflns_limit_k_min 0
_diffrn_reflns_limit_l_max 17
_diffrn_reflns_limit_l_min -19
_diffrn_reflns_number 4554
_diffrn_reflns_theta_full 25.30
_diffrn_reflns_theta_max 25.30
_diffrn_reflns_theta_min 1.76
_diffrn_standards_decay_% 1
_diffrn_standards_interval_count 200
_diffrn_standards_interval_time 120
_diffrn_standards_number 3
_exptl_absorpt_coefficient_mu 1.257
_exptl_absorpt_correction_T_max 0.778
_exptl_absorpt_correction_T_min 0.642
_exptl_absorpt_correction_type psi-scan
_exptl_absorpt_process_details '(CAD-4 EXPRESS; Enraf--Nonius, 1994)'
_exptl_crystal_colour yellow
_exptl_crystal_density_diffrn 1.541
_exptl_crystal_density_method 'not measured'
_exptl_crystal_description block
_exptl_crystal_F_000 2304
_exptl_crystal_size_max 0.40
_exptl_crystal_size_mid 0.30
_exptl_crystal_size_min 0.20
_refine_diff_density_max 0.260
_refine_diff_density_min -0.722
_refine_ls_extinction_coef 0.0038(2)
_refine_ls_extinction_expression Fc^*^=kFc[1+0.001xFc^2^\l^3^/sin(2\q)]^-1/4^
_refine_ls_extinction_method 'SHELXL97 (Sheldrick, 2008)'
_refine_ls_goodness_of_fit_ref 1.019
_refine_ls_hydrogen_treatment constr
_refine_ls_matrix_type full
_refine_ls_number_parameters 354
_refine_ls_number_reflns 4445
_refine_ls_number_restraints 36
_refine_ls_restrained_S_all 1.017
_refine_ls_R_factor_all 0.0943
_refine_ls_R_factor_gt 0.0531
_refine_ls_shift/su_max 0.000
_refine_ls_shift/su_mean 0.000
_refine_ls_structure_factor_coef Fsqd
_refine_ls_weighting_details 'calc w=1/[\s^2^(Fo^2^)+(0.0627P)^2^+2.7530P] where P=(Fo^2^+2Fc^2^)/3'
_refine_ls_weighting_scheme calc
_refine_ls_wR_factor_gt 0.1154
_refine_ls_wR_factor_ref 0.1334
_reflns_number_gt 2882
_reflns_number_total 4445
_reflns_threshold_expression I>2\s(I)
_cod_data_source_file sf3146.cif
_cod_data_source_block I
_cod_original_sg_symbol_H-M 'C 2/c'
_cod_database_code 2018045

loop_
_symmetry_equiv_pos_as_xyz
'x, y, z'
'-x, y, -z+1/2'
'x+1/2, y+1/2, z'
'-x+1/2, y+1/2, -z+1/2'
'-x, -y, -z'
'x, -y, z-1/2'
'-x+1/2, -y+1/2, -z'
'x+1/2, -y+1/2, z-1/2'

loop_
_atom_site_type_symbol
_atom_site_label
_atom_site_fract_x
_atom_site_fract_y
_atom_site_fract_z
_atom_site_U_iso_or_equiv
_atom_site_adp_type
_atom_site_calc_flag
_atom_site_refinement_flags
_atom_site_occupancy
_atom_site_disorder_assembly
_atom_site_disorder_group
Zn Zn1 0.56600(2) 0.31851(3) 0.35422(3) 0.0404(2) Uani d . 1 . .
O O1 0.48505(16) 0.5766(2) 0.3733(2) 0.0651(10) Uani d . 1 . .
O O2 0.40496(16) 0.0851(2) 0.2802(2) 0.0589(9) Uani d . 1 . .
N N1 0.65441(17) 0.3768(3) 0.3838(2) 0.0447(9) Uani d . 1 . .
N N2 0.55081(16) 0.4600(2) 0.3626(2) 0.0406(9) Uani d . 1 . .
N N3 0.45588(15) 0.3287(3) 0.3124(2) 0.0388(8) Uani d . 1 . .
N N4 0.42696(15) 0.1824(2) 0.1846(2) 0.0370(8) Uani d . 1 . .
N N5 0.42606(16) 0.2418(2) 0.0313(2) 0.0391(8) Uani d . 1 . .
C C1 0.7051(2) 0.3303(4) 0.3951(3) 0.0608(14) Uani d . 1 . .
H H1 0.7055 0.2623 0.3962 0.073 Uiso calc R 1 . .
C C2 0.7574(3) 0.3794(5) 0.4052(4) 0.0843(19) Uani d . 1 . .
H H2 0.7921 0.3447 0.4122 0.101 Uiso calc R 1 . .
C C3 0.7575(3) 0.4785(5) 0.4048(5) 0.089(2) Uani d . 1 . .
H H3 0.7928 0.5119 0.4128 0.107 Uiso calc R 1 . .
C C4 0.7050(3) 0.5314(4) 0.3924(4) 0.0668(15) Uani d . 1 . .
C C5 0.7009(3) 0.6345(5) 0.3898(5) 0.091(2) Uani d . 1 . .
H H5 0.7344 0.6720 0.3963 0.109 Uiso calc R 1 . .
C C6 0.6486(3) 0.6781(4) 0.3781(4) 0.0870(19) Uani d . 1 . .
H H6 0.6463 0.7460 0.3756 0.104 Uiso calc R 1 . .
C C7 0.5972(3) 0.6246(4) 0.3696(4) 0.0654(15) Uani d . 1 . .
H H7 0.5620 0.6577 0.3625 0.078 Uiso calc R 1 . .
C C8 0.5981(2) 0.5233(3) 0.3715(3) 0.0452(11) Uani d . 1 . .
C C9 0.6535(2) 0.4763(3) 0.3834(3) 0.0479(11) Uani d . 1 . .
C C10 0.4991(2) 0.4925(3) 0.3632(3) 0.0471(11) Uani d . 1 . .
C C11 0.4556(2) 0.4104(3) 0.3568(3) 0.0421(11) Uani d . 1 . .
C C12 0.4184(2) 0.4206(4) 0.3984(3) 0.0604(14) Uani d . 1 . .
H H12 0.4179 0.4789 0.4269 0.072 Uiso calc R 1 . .
C C13 0.3825(3) 0.3433(4) 0.3971(4) 0.0675(15) Uani d . 1 . .
H H13 0.3578 0.3484 0.4258 0.081 Uiso calc R 1 . .
C C14 0.3830(2) 0.2579(4) 0.3532(3) 0.0563(13) Uani d . 1 . .
H H14 0.3594 0.2042 0.3526 0.068 Uiso calc R 1 . .
C C15 0.41951(19) 0.2542(3) 0.3100(3) 0.0378(10) Uani d . 1 . .
C C16 0.41766(19) 0.1636(3) 0.2563(3) 0.0404(10) Uani d . 1 . .
C C17 0.42596(18) 0.1085(3) 0.1253(3) 0.0372(10) Uani d . 1 . .
C C18 0.4263(2) 0.0090(3) 0.1375(3) 0.0503(12) Uani d . 1 . .
H H18 0.4262 -0.0157 0.1896 0.060 Uiso calc R 1 . .
C C19 0.4268(2) -0.0558(3) 0.0722(3) 0.0555(13) Uani d . 1 . .
H H19 0.4278 -0.1227 0.0829 0.067 Uiso calc R 1 . .
C C20 0.4259(2) -0.0242(3) -0.0057(3) 0.0543(13) Uani d . 1 . .
H H20 0.4259 -0.0691 -0.0478 0.065 Uiso calc R 1 . .
C C21 0.4250(2) 0.0771(3) -0.0229(3) 0.0431(11) Uani d . 1 . .
C C22 0.4247(2) 0.1169(4) -0.1011(3) 0.0550(13) Uani d . 1 . .
H H22 0.4239 0.0756 -0.1463 0.066 Uiso calc R 1 . .
C C23 0.4257(3) 0.2157(4) -0.1111(3) 0.0601(14) Uani d . 1 . .
H H23 0.4260 0.2424 -0.1625 0.072 Uiso calc R 1 . .
C C24 0.4263(2) 0.2758(3) -0.0431(3) 0.0496(12) Uani d . 1 . .
H H24 0.4269 0.3432 -0.0503 0.060 Uiso calc R 1 . .
C C25 0.42546(18) 0.1430(3) 0.0431(3) 0.0354(10) Uani d . 1 . .
C C26 0.7690(9) 0.5005(14) 0.2014(18) 0.101(8) Uani d P 0.416(19) A 1
H H26A 0.8096 0.5300 0.2368 0.122 Uiso calc PR 0.416(19) A 1
H H26B 0.7545 0.4757 0.2428 0.122 Uiso calc PR 0.416(19) A 1
C C26' 0.7687(7) 0.5169(12) 0.1361(13) 0.105(5) Uani d P 0.584(19) A 2
H H26C 0.8087 0.5462 0.1527 0.126 Uiso calc PR 0.584(19) A 2
H H26D 0.7465 0.5111 0.0700 0.126 Uiso calc PR 0.584(19) A 2
Cl Cl1 0.7713(6) 0.4105(11) 0.1325(13) 0.145(5) Uani d PU 0.416(19) A 1
Cl Cl2 0.7167(6) 0.5842(10) 0.1245(9) 0.119(3) Uani d PU 0.416(19) A 1
Cl Cl1' 0.7798(4) 0.3965(7) 0.1868(8) 0.149(3) Uani d PU 0.584(19) A 2
Cl Cl2' 0.7266(5) 0.5934(8) 0.1732(11) 0.158(3) Uani d PU 0.584(19) A 2

loop_
_atom_site_aniso_label
_atom_site_aniso_U_11
_atom_site_aniso_U_22
_atom_site_aniso_U_33
_atom_site_aniso_U_12
_atom_site_aniso_U_13
_atom_site_aniso_U_23
Zn1 0.0482(3) 0.0322(3) 0.0456(3) 0.0022(3) 0.0260(2) -0.0005(2)
O1 0.074(2) 0.0413(19) 0.088(3) 0.0068(17) 0.045(2) -0.0130(18)
O2 0.087(3) 0.0471(19) 0.059(2) -0.0122(18) 0.047(2) 0.0032(16)
N1 0.044(2) 0.042(2) 0.046(2) -0.0010(18) 0.0202(19) -0.0054(17)
N2 0.045(2) 0.0335(19) 0.044(2) -0.0007(17) 0.0205(18) -0.0054(16)
N3 0.041(2) 0.044(2) 0.0282(18) 0.0068(17) 0.0139(16) 0.0050(16)
N4 0.045(2) 0.0346(18) 0.0380(19) -0.0046(17) 0.0245(17) -0.0014(16)
N5 0.045(2) 0.037(2) 0.039(2) -0.0032(17) 0.0219(18) -0.0007(16)
C1 0.044(3) 0.063(3) 0.063(3) 0.002(3) 0.015(2) -0.007(3)
C2 0.050(4) 0.099(5) 0.103(5) 0.000(3) 0.035(3) -0.012(4)
C3 0.059(4) 0.097(5) 0.112(5) -0.030(4) 0.040(4) -0.018(4)
C4 0.062(4) 0.068(4) 0.072(4) -0.023(3) 0.033(3) -0.008(3)
C5 0.093(5) 0.071(4) 0.122(6) -0.042(4) 0.061(5) -0.016(4)
C6 0.112(5) 0.046(3) 0.118(5) -0.022(4) 0.066(5) -0.005(3)
C7 0.089(4) 0.042(3) 0.075(4) -0.011(3) 0.047(3) -0.007(3)
C8 0.061(3) 0.036(2) 0.040(3) -0.005(2) 0.026(2) -0.004(2)
C9 0.054(3) 0.050(3) 0.041(3) -0.012(2) 0.023(2) -0.008(2)
C10 0.064(3) 0.035(2) 0.041(3) 0.007(2) 0.023(2) -0.004(2)
C11 0.040(3) 0.044(3) 0.038(2) 0.008(2) 0.016(2) -0.004(2)
C12 0.065(3) 0.068(3) 0.061(3) 0.007(3) 0.040(3) -0.012(3)
C13 0.072(4) 0.080(4) 0.074(4) 0.005(3) 0.053(3) -0.003(3)
C14 0.059(3) 0.062(3) 0.057(3) -0.003(3) 0.034(3) -0.001(3)
C15 0.039(2) 0.045(2) 0.029(2) 0.001(2) 0.016(2) 0.0057(19)
C16 0.040(2) 0.039(3) 0.042(2) -0.001(2) 0.020(2) 0.005(2)
C17 0.034(2) 0.035(2) 0.042(3) -0.0049(19) 0.018(2) -0.0017(18)
C18 0.058(3) 0.044(3) 0.056(3) -0.002(2) 0.033(3) 0.003(2)
C19 0.068(3) 0.035(3) 0.070(4) -0.005(2) 0.038(3) -0.006(2)
C20 0.054(3) 0.045(3) 0.068(3) -0.008(2) 0.033(3) -0.025(3)
C21 0.038(2) 0.045(3) 0.047(3) -0.006(2) 0.020(2) -0.009(2)
C22 0.057(3) 0.065(3) 0.048(3) -0.005(3) 0.029(3) -0.013(3)
C23 0.082(4) 0.062(3) 0.050(3) -0.007(3) 0.042(3) -0.002(3)
C24 0.064(3) 0.045(3) 0.048(3) -0.005(2) 0.033(3) 0.000(2)
C25 0.030(2) 0.036(2) 0.038(2) -0.0024(18) 0.0152(19) -0.0052(18)
C26 0.096(13) 0.095(15) 0.092(17) 0.009(11) 0.027(11) 0.006(11)
C26' 0.105(11) 0.136(14) 0.096(12) 0.012(9) 0.065(9) 0.023(10)
Cl1 0.111(6) 0.152(8) 0.177(10) -0.016(5) 0.070(8) -0.041(8)
Cl2 0.103(5) 0.115(5) 0.119(7) 0.006(4) 0.035(6) 0.022(5)
Cl1' 0.107(3) 0.142(5) 0.157(7) 0.013(3) 0.030(5) -0.002(5)
Cl2' 0.123(5) 0.165(5) 0.182(9) 0.017(4) 0.068(7) 0.021(7)

loop_
_atom_type_symbol
_atom_type_description
_atom_type_scat_dispersion_real
_atom_type_scat_dispersion_imag
_atom_type_scat_source
C C 0.0033 0.0016 'International Tables Vol C Tables 4.2.6.8 and 6.1.1.4'
H H 0.0000 0.0000 'International Tables Vol C Tables 4.2.6.8 and 6.1.1.4'
N N 0.0061 0.0033 'International Tables Vol C Tables 4.2.6.8 and 6.1.1.4'
Zn Zn 0.2839 1.4301 'International Tables Vol C Tables 4.2.6.8 and 6.1.1.4'
O O 0.0106 0.0060 'International Tables Vol C Tables 4.2.6.8 and 6.1.1.4'
Cl Cl 0.1484 0.1585 'International Tables Vol C Tables 4.2.6.8 and 6.1.1.4'

loop_
_geom_angle_atom_site_label_1
_geom_angle_atom_site_label_2
_geom_angle_atom_site_label_3
_geom_angle_site_symmetry_1
_geom_angle_site_symmetry_3
_geom_angle
_geom_angle_publ_flag
N2 Zn1 N4 . 2_655 166.94(13) y
N2 Zn1 N5 . 2_655 111.37(14) y
N4 Zn1 N5 2_655 2_655 80.88(13) y
N2 Zn1 N1 . . 79.79(14) y
N4 Zn1 N1 2_655 . 100.94(13) y
N5 Zn1 N1 2_655 . 109.06(14) y
N2 Zn1 N3 . . 75.39(13) y
N4 Zn1 N3 2_655 . 102.19(13) y
N5 Zn1 N3 2_655 . 84.59(12) y
N1 Zn1 N3 . . 154.75(13) y
N2 Zn1 N3 . 2_655 94.10(13) y
N4 Zn1 N3 2_655 2_655 73.09(12) y
N5 Zn1 N3 2_655 2_655 152.66(12) y
N1 Zn1 N3 . 2_655 84.39(12) y
N3 Zn1 N3 . 2_655 92.74(11) y
C1 N1 C9 . . 119.5(4) ?
C1 N1 Zn1 . . 129.2(3) ?
C9 N1 Zn1 . . 111.1(3) ?
C10 N2 C8 . . 122.0(4) ?
C10 N2 Zn1 . . 122.0(3) ?
C8 N2 Zn1 . . 116.0(3) ?
C11 N3 C15 . . 118.4(4) ?
C11 N3 Zn1 . . 100.4(3) ?
C15 N3 Zn1 . . 126.3(3) ?
C16 N4 C17 . . 122.1(3) ?
C16 N4 Zn1 . 2_655 122.8(3) ?
C17 N4 Zn1 . 2_655 114.8(2) ?
C24 N5 C25 . . 119.2(4) ?
C24 N5 Zn1 . 2_655 129.1(3) ?
C25 N5 Zn1 . 2_655 111.5(3) ?
N1 C1 C2 . . 122.4(5) ?
N1 C1 H1 . . 118.8 ?
C2 C1 H1 . . 118.8 ?
C3 C2 C1 . . 119.1(6) ?
C3 C2 H2 . . 120.4 ?
C1 C2 H2 . . 120.4 ?
C2 C3 C4 . . 120.9(6) ?
C2 C3 H3 . . 119.6 ?
C4 C3 H3 . . 119.6 ?
C3 C4 C5 . . 124.5(5) ?
C3 C4 C9 . . 116.8(5) ?
C5 C4 C9 . . 118.7(6) ?
C6 C5 C4 . . 119.9(6) ?
C6 C5 H5 . . 120.1 ?
C4 C5 H5 . . 120.1 ?
C5 C6 C7 . . 122.2(6) ?
C5 C6 H6 . . 118.9 ?
C7 C6 H6 . . 118.9 ?
C8 C7 C6 . . 120.9(6) ?
C8 C7 H7 . . 119.5 ?
C6 C7 H7 . . 119.5 ?
C7 C8 N2 . . 127.9(5) ?
C7 C8 C9 . . 117.3(5) ?
N2 C8 C9 . . 114.9(4) ?
N1 C9 C4 . . 121.3(5) ?
N1 C9 C8 . . 117.7(4) ?
C4 C9 C8 . . 121.0(5) ?
O1 C10 N2 . . 129.2(4) ?
O1 C10 C11 . . 117.9(4) ?
N2 C10 C11 . . 112.8(4) ?
N3 C11 C12 . . 122.1(4) ?
N3 C11 C10 . . 118.1(4) ?
C12 C11 C10 . . 119.7(4) ?
C13 C12 C11 . . 118.9(5) ?
C13 C12 H12 . . 120.5 ?
C11 C12 H12 . . 120.5 ?
C12 C13 C14 . . 119.8(5) ?
C12 C13 H13 . . 120.1 ?
C14 C13 H13 . . 120.1 ?
C13 C14 C15 . . 118.2(5) ?
C13 C14 H14 . . 120.9 ?
C15 C14 H14 . . 120.9 ?
N3 C15 C14 . . 122.5(4) ?
N3 C15 C16 . . 118.4(4) ?
C14 C15 C16 . . 119.1(4) ?
O2 C16 N4 . . 128.9(4) ?
O2 C16 C15 . . 117.8(4) ?
N4 C16 C15 . . 113.2(3) ?
C18 C17 N4 . . 127.8(4) ?
C18 C17 C25 . . 117.5(4) ?
N4 C17 C25 . . 114.7(3) ?
C17 C18 C19 . . 120.9(4) ?
C17 C18 H18 . . 119.6 ?
C19 C18 H18 . . 119.6 ?
C20 C19 C18 . . 122.2(4) ?
C20 C19 H19 . . 118.9 ?
C18 C19 H19 . . 118.9 ?
C19 C20 C21 . . 119.9(4) ?
C19 C20 H20 . . 120.1 ?
C21 C20 H20 . . 120.1 ?
C22 C21 C20 . . 124.0(4) ?
C22 C21 C25 . . 117.6(4) ?
C20 C21 C25 . . 118.3(4) ?
C23 C22 C21 . . 120.3(4) ?
C23 C22 H22 . . 119.9 ?
C21 C22 H22 . . 119.9 ?
C22 C23 C24 . . 118.8(5) ?
C22 C23 H23 . . 120.6 ?
C24 C23 H23 . . 120.6 ?
N5 C24 C23 . . 123.1(4) ?
N5 C24 H24 . . 118.5 ?
C23 C24 H24 . . 118.5 ?
N5 C25 C21 . . 121.0(4) ?
N5 C25 C17 . . 117.7(4) ?
C21 C25 C17 . . 121.2(4) ?
Cl1 C26 Cl2 . . 103(2) ?
Cl1 C26 H26A . . 111.1 ?
Cl2 C26 H26A . . 111.1 ?
Cl1 C26 H26B . . 111.1 ?
Cl2 C26 H26B . . 111.1 ?
H26A C26 H26B . . 109.1 ?
Cl2' C26' Cl1' . . 111.1(14) ?
Cl2' C26' H26C . . 109.4 ?
Cl1' C26' H26C . . 109.4 ?
Cl2' C26' H26D . . 109.4 ?
Cl1' C26' H26D . . 109.4 ?
H26C C26' H26D . . 108.0 ?

loop_
_geom_bond_atom_site_label_1
_geom_bond_atom_site_label_2
_geom_bond_site_symmetry_2
_geom_bond_distance
_geom_bond_publ_flag
Zn1 N2 . 1.987(3) y
Zn1 N4 2_655 2.003(3) y
Zn1 N5 2_655 2.097(3) y
Zn1 N1 . 2.134(4) y
Zn1 N3 . 2.449(3) y
Zn1 N3 2_655 2.560(3) y
O1 C10 . 1.235(5) ?
O2 C16 . 1.233(5) ?
N1 C1 . 1.325(6) ?
N1 C9 . 1.361(6) ?
N2 C10 . 1.344(5) ?
N2 C8 . 1.396(5) ?
N3 C11 . 1.340(5) ?
N3 C15 . 1.340(5) ?
N4 C16 . 1.338(5) ?
N4 C17 . 1.403(5) ?
N4 Zn1 2_655 2.003(3) ?
N5 C24 . 1.321(5) ?
N5 C25 . 1.366(5) ?
N5 Zn1 2_655 2.097(3) ?
C1 C2 . 1.384(7) ?
C1 H1 . 0.9300 ?
C2 C3 . 1.355(8) ?
C2 H2 . 0.9300 ?
C3 C4 . 1.402(8) ?
C3 H3 . 0.9300 ?
C4 C5 . 1.413(8) ?
C4 C9 . 1.414(6) ?
C5 C6 . 1.339(8) ?
C5 H5 . 0.9300 ?
C6 C7 . 1.402(7) ?
C6 H6 . 0.9300 ?
C7 C8 . 1.386(6) ?
C7 H7 . 0.9300 ?
C8 C9 . 1.426(6) ?
C10 C11 . 1.515(6) ?
C11 C12 . 1.384(6) ?
C12 C13 . 1.368(7) ?
C12 H12 . 0.9300 ?
C13 C14 . 1.380(7) ?
C13 H13 . 0.9300 ?
C14 C15 . 1.385(6) ?
C14 H14 . 0.9300 ?
C15 C16 . 1.513(6) ?
C17 C18 . 1.375(6) ?
C17 C25 . 1.437(5) ?
C18 C19 . 1.403(6) ?
C18 H18 . 0.9300 ?
C19 C20 . 1.353(6) ?
C19 H19 . 0.9300 ?
C20 C21 . 1.412(6) ?
C20 H20 . 0.9300 ?
C21 C22 . 1.403(6) ?
C21 C25 . 1.415(6) ?
C22 C23 . 1.362(7) ?
C22 H22 . 0.9300 ?
C23 C24 . 1.391(6) ?
C23 H23 . 0.9300 ?
C24 H24 . 0.9300 ?
C26 Cl1 . 1.70(3) ?
C26 Cl2 . 1.74(3) ?
C26 H26A . 0.9700 ?
C26 H26B . 0.9700 ?
C26' Cl2' . 1.77(2) ?
C26' Cl1' . 1.81(2) ?
C26' H26C . 0.9700 ?
C26' H26D . 0.9700 ?

loop_
_geom_torsion_atom_site_label_1
_geom_torsion_atom_site_label_2
_geom_torsion_atom_site_label_3
_geom_torsion_atom_site_label_4
_geom_torsion_site_symmetry_1
_geom_torsion_site_symmetry_2
_geom_torsion_site_symmetry_3
_geom_torsion_site_symmetry_4
_geom_torsion
_geom_torsion_publ_flag
N2 Zn1 N1 C1 . . . . 178.8(4) ?
N4 Zn1 N1 C1 2_655 . . . -14.5(4) ?
N5 Zn1 N1 C1 2_655 . . . 69.5(4) ?
N3 Zn1 N1 C1 . . . . -170.6(3) ?
N3 Zn1 N1 C1 2_655 . . . -86.0(4) ?
N2 Zn1 N1 C9 . . . . -6.4(3) ?
N4 Zn1 N1 C9 2_655 . . . 160.4(3) ?
N5 Zn1 N1 C9 2_655 . . . -115.6(3) ?
N3 Zn1 N1 C9 . . . . 4.3(5) ?
N3 Zn1 N1 C9 2_655 . . . 88.8(3) ?
N4 Zn1 N2 C10 2_655 . . . 95.1(7) ?
N5 Zn1 N2 C10 2_655 . . . -63.8(3) ?
N1 Zn1 N2 C10 . . . . -170.4(3) ?
N3 Zn1 N2 C10 . . . . 14.2(3) ?
N3 Zn1 N2 C10 2_655 . . . 106.0(3) ?
N4 Zn1 N2 C8 2_655 . . . -87.4(7) ?
N5 Zn1 N2 C8 2_655 . . . 113.6(3) ?
N1 Zn1 N2 C8 . . . . 7.0(3) ?
N3 Zn1 N2 C8 . . . . -168.3(3) ?
N3 Zn1 N2 C8 2_655 . . . -76.5(3) ?
N2 Zn1 N3 C11 . . . . -26.2(3) ?
N4 Zn1 N3 C11 2_655 . . . 167.0(3) ?
N5 Zn1 N3 C11 2_655 . . . 87.6(3) ?
N1 Zn1 N3 C11 . . . . -37.0(4) ?
N3 Zn1 N3 C11 2_655 . . . -119.7(2) ?
N2 Zn1 N3 C15 . . . . -163.4(3) ?
N4 Zn1 N3 C15 2_655 . . . 29.8(3) ?
N5 Zn1 N3 C15 2_655 . . . -49.7(3) ?
N1 Zn1 N3 C15 . . . . -174.3(3) ?
N3 Zn1 N3 C15 2_655 . . . 103.0(3) ?
C9 N1 C1 C2 . . . . -1.0(7) ?
Zn1 N1 C1 C2 . . . . 173.5(4) ?
N1 C1 C2 C3 . . . . 0.9(9) ?
C1 C2 C3 C4 . . . . -1.3(10) ?
C2 C3 C4 C5 . . . . -179.1(6) ?
C2 C3 C4 C9 . . . . 1.8(9) ?
C3 C4 C5 C6 . . . . -179.7(6) ?
C9 C4 C5 C6 . . . . -0.6(9) ?
C4 C5 C6 C7 . . . . 1.0(11) ?
C5 C6 C7 C8 . . . . -1.0(10) ?
C6 C7 C8 N2 . . . . -179.0(5) ?
C6 C7 C8 C9 . . . . 0.6(7) ?
C10 N2 C8 C7 . . . . -9.5(7) ?
Zn1 N2 C8 C7 . . . . 173.0(4) ?
C10 N2 C8 C9 . . . . 170.9(4) ?
Zn1 N2 C8 C9 . . . . -6.6(5) ?
C1 N1 C9 C4 . . . . 1.6(7) ?
Zn1 N1 C9 C4 . . . . -173.8(4) ?
C1 N1 C9 C8 . . . . -179.7(4) ?
Zn1 N1 C9 C8 . . . . 4.8(5) ?
C3 C4 C9 N1 . . . . -2.0(7) ?
C5 C4 C9 N1 . . . . 178.8(5) ?
C3 C4 C9 C8 . . . . 179.4(5) ?
C5 C4 C9 C8 . . . . 0.2(8) ?
C7 C8 C9 N1 . . . . -178.9(4) ?
N2 C8 C9 N1 . . . . 0.7(6) ?
C7 C8 C9 C4 . . . . -0.3(7) ?
N2 C8 C9 C4 . . . . 179.4(4) ?
C8 N2 C10 O1 . . . . -1.9(7) ?
Zn1 N2 C10 O1 . . . . 175.4(4) ?
C8 N2 C10 C11 . . . . -177.5(4) ?
Zn1 N2 C10 C11 . . . . -0.2(5) ?
C15 N3 C11 C12 . . . . -1.1(6) ?
Zn1 N3 C11 C12 . . . . -142.6(4) ?
C15 N3 C11 C10 . . . . 177.1(4) ?
Zn1 N3 C11 C10 . . . . 35.5(4) ?
O1 C10 C11 N3 . . . . 154.7(4) ?
N2 C10 C11 N3 . . . . -29.2(5) ?
O1 C10 C11 C12 . . . . -27.1(7) ?
N2 C10 C11 C12 . . . . 149.0(4) ?
N3 C11 C12 C13 . . . . 2.5(7) ?
C10 C11 C12 C13 . . . . -175.7(4) ?
C11 C12 C13 C14 . . . . -1.2(8) ?
C12 C13 C14 C15 . . . . -1.2(8) ?
C11 N3 C15 C14 . . . . -1.5(6) ?
Zn1 N3 C15 C14 . . . . 129.1(4) ?
C11 N3 C15 C16 . . . . 177.4(3) ?
Zn1 N3 C15 C16 . . . . -52.0(5) ?
C13 C14 C15 N3 . . . . 2.6(7) ?
C13 C14 C15 C16 . . . . -176.2(4) ?
C17 N4 C16 O2 . . . . -3.1(7) ?
Zn1 N4 C16 O2 2_655 . . . 170.0(4) ?
C17 N4 C16 C15 . . . . -178.9(3) ?
Zn1 N4 C16 C15 2_655 . . . -5.8(5) ?
N3 C15 C16 O2 . . . . 153.1(4) ?
C14 C15 C16 O2 . . . . -28.1(6) ?
N3 C15 C16 N4 . . . . -30.6(5) ?
C14 C15 C16 N4 . . . . 148.3(4) ?
C16 N4 C17 C18 . . . . -11.8(7) ?
Zn1 N4 C17 C18 2_655 . . . 174.5(4) ?
C16 N4 C17 C25 . . . . 169.2(4) ?
Zn1 N4 C17 C25 2_655 . . . -4.5(4) ?
N4 C17 C18 C19 . . . . -178.3(4) ?
C25 C17 C18 C19 . . . . 0.7(7) ?
C17 C18 C19 C20 . . . . -1.2(8) ?
C18 C19 C20 C21 . . . . 0.6(8) ?
C19 C20 C21 C22 . . . . 179.3(5) ?
C19 C20 C21 C25 . . . . 0.3(7) ?
C20 C21 C22 C23 . . . . -178.1(5) ?
C25 C21 C22 C23 . . . . 0.9(7) ?
C21 C22 C23 C24 . . . . -0.7(8) ?
C25 N5 C24 C23 . . . . 0.3(7) ?
Zn1 N5 C24 C23 2_655 . . . 174.6(4) ?
C22 C23 C24 N5 . . . . 0.1(8) ?
C24 N5 C25 C21 . . . . 0.0(6) ?
Zn1 N5 C25 C21 2_655 . . . -175.3(3) ?
C24 N5 C25 C17 . . . . 179.3(4) ?
Zn1 N5 C25 C17 2_655 . . . 4.0(5) ?
C22 C21 C25 N5 . . . . -0.5(6) ?
C20 C21 C25 N5 . . . . 178.5(4) ?
C22 C21 C25 C17 . . . . -179.8(4) ?
C20 C21 C25 C17 . . . . -0.8(6) ?
C18 C17 C25 N5 . . . . -179.0(4) ?
N4 C17 C25 N5 . . . . 0.1(5) ?
C18 C17 C25 C21 . . . . 0.3(6) ?
N4 C17 C25 C21 . . . . 179.4(4) ?
